data_4516063
loop_
_publ_author_name
'Srisupap, Natta'
'Wised, Kritdikul'
'Tsutsumi, Ken'
'Nomura, Kotohiro'

_publ_section_title
;
 Synthesis of (Arylmido)niobium(V) Complexes Containing Ketimide,
 Phenoxide Ligands, and Some Reactions with Phenols and Alcohols.
;
_journal_issue 6
_journal_name_full 'ACS omega'
_journal_page_first 6166
_journal_page_last 6181
_journal_paper_doi 10.1021/acsomega.8b01065
_journal_volume 3
_journal_year 2018
_chemical_formula_moiety 'C40 H66 N3 Nb O'
_chemical_formula_sum 'C40 H66 N3 Nb O'
_chemical_formula_weight 697.88
_space_group_crystal_system triclinic
_space_group_IT_number 2
_space_group_name_Hall '-P 1'
_space_group_name_H-M_alt 'P -1'
_atom_sites_solution_hydrogens geom
_atom_sites_solution_primary direct
_atom_sites_solution_secondary difmap
_cell_angle_alpha 89.366(3)
_cell_angle_beta 88.443(3)
_cell_angle_gamma 75.219(3)
_cell_formula_units_Z 4
_cell_length_a 12.5502(4)
_cell_length_b 14.0719(5)
_cell_length_c 23.5634(9)
_cell_measurement_reflns_used 15887
_cell_measurement_temperature 93
_cell_measurement_theta_max 28.61
_cell_measurement_theta_min 2.40
_cell_volume 4022.2(3)
_computing_cell_refinement 'CrysAlisPro 1.171.38.41 (Rigaku OD, 2015)'
_computing_data_collection 'CrysAlisPro 1.171.38.41 (Rigaku OD, 2015)'
_computing_data_reduction 'CrysAlisPro 1.171.38.41 (Rigaku OD, 2015)'
_computing_molecular_graphics 'CrystalStructure 4.2'
_computing_publication_material 'CrystalStructure 4.2 (Rigaku, 2015)'
_computing_structure_refinement 'SHELXL Version 2014/7 (Sheldrick, 2008)'
_computing_structure_solution 'SHELXT (Sheldrick, 2014)'
_diffrn_ambient_temperature 93
_diffrn_detector_area_resol_mean 5.811
_diffrn_measured_fraction_theta_full 0.961
_diffrn_measured_fraction_theta_max 0.934
_diffrn_measurement_device_type 'Rigaku XtaLAB P200'
_diffrn_measurement_method \w
_diffrn_radiation_type 'Mo K\a'
_diffrn_radiation_wavelength 0.71073
_diffrn_reflns_av_R_equivalents 0.0777
_diffrn_reflns_Laue_measured_fraction_full 0.961
_diffrn_reflns_Laue_measured_fraction_max 0.934
_diffrn_reflns_limit_h_max 16
_diffrn_reflns_limit_h_min -13
_diffrn_reflns_limit_k_max 18
_diffrn_reflns_limit_k_min -18
_diffrn_reflns_limit_l_max 30
_diffrn_reflns_limit_l_min -27
_diffrn_reflns_number 67935
_diffrn_reflns_point_group_measured_fraction_full 0.961
_diffrn_reflns_point_group_measured_fraction_max 0.934
_diffrn_reflns_theta_full 25.242
_diffrn_reflns_theta_max 27.500
_diffrn_reflns_theta_min 2.518
_diffrn_standards_number 0
_exptl_absorpt_coefficient_mu 0.330
_exptl_absorpt_correction_T_max 0.979
_exptl_absorpt_correction_T_min 0.510
_exptl_absorpt_correction_type multi-scan
_exptl_absorpt_process_details
;
CrysAlisPro 1.171.38.41 (Rigaku Oxford Diffraction, 2015)
Empirical absorption correction using spherical harmonics,
 implemented in SCALE3 ABSPACK scaling algorithm.
;
_exptl_crystal_colour yellow
_exptl_crystal_density_diffrn 1.152
_exptl_crystal_density_method 'not measured'
_exptl_crystal_description block
_exptl_crystal_F_000 1504.00
_exptl_crystal_size_max 0.231
_exptl_crystal_size_mid 0.146
_exptl_crystal_size_min 0.064
_refine_diff_density_max 4.07
_refine_diff_density_min -2.36
_refine_ls_extinction_method none
_refine_ls_goodness_of_fit_ref 1.251
_refine_ls_hydrogen_treatment constr
_refine_ls_number_parameters 811
_refine_ls_number_reflns 17259
_refine_ls_number_restraints 6
_refine_ls_R_factor_all 0.1584
_refine_ls_R_factor_gt 0.1366
_refine_ls_shift/su_max 0.001
_refine_ls_structure_factor_coef Fsqd
_refine_ls_weighting_details 'w = 1/[\s^2^(Fo^2^)+93.3720P] where P=(Fo^2^+2Fc^2^)/3'
_refine_ls_weighting_scheme calc
_refine_ls_wR_factor_gt 0.3099
_refine_ls_wR_factor_ref 0.3184
_reflns_Friedel_coverage 0.000
_reflns_number_gt 13682
_reflns_number_total 17259
_reflns_threshold_expression F^2^>2.0\s(F^2^)
_cod_data_source_file ao8b01065_si_002.cif
_cod_data_source_block complex4b
_cod_depositor_comments
;

2020-05-08
Z value and formula fixed to values more according to usual
chemical conventions.                 miguel
;
_cod_original_formula_sum 'C80 H132 N6 Nb2 O2'
_cod_original_formula_weight 1395.77
_cod_original_formula_moiety 'C80 H132 N6 Nb2 O2'
_cod_original_formula_units_Z 2
_cod_database_code 4516063

loop_
_space_group_symop_id
_space_group_symop_operation_xyz
1 +X,+Y,+Z
2 -X,-Y,-Z

loop_
_atom_site_label
_atom_site_type_symbol
_atom_site_fract_x
_atom_site_fract_y
_atom_site_fract_z
_atom_site_U_iso_or_equiv
_atom_site_adp_type
_atom_site_occupancy
_atom_site_site_symmetry_order
_atom_site_calc_flag
_atom_site_refinement_flags_posn
_atom_site_refinement_flags_adp
Nb1 Nb 0.26438(7) 0.73789(6) 0.61332(4) 0.0184(2) Uani 1 1 d . .
Nb2 Nb 0.27171(7) 1.23869(6) 0.88233(4) 0.0172(2) Uani 1 1 d . .
O1 O 0.2795(5) 0.6684(5) 0.5405(3) 0.0201(14) Uani 1 1 d . .
O2 O 0.2728(5) 1.1677(4) 0.9543(3) 0.0160(13) Uani 1 1 d . .
N1 N 0.2891(7) 0.8572(6) 0.6061(4) 0.0209(17) Uani 1 1 d . .
N2 N 0.3831(6) 0.6688(6) 0.6615(3) 0.0214(17) Uani 1 1 d . .
N3 N 0.1117(7) 0.7671(6) 0.6409(3) 0.0213(17) Uani 1 1 d . .
N4 N 0.2997(7) 1.3568(6) 0.8878(4) 0.0220(17) Uani 1 1 d . .
N5 N 0.3922(6) 1.1616(6) 0.8345(4) 0.0219(17) Uani 1 1 d . .
N6 N 0.1207(6) 1.2723(5) 0.8560(3) 0.0190(16) Uani 1 1 d . .
C1 C 0.2298(7) 0.6355(6) 0.4971(4) 0.0179(19) Uani 1 1 d . .
C2 C 0.1964(8) 0.5463(6) 0.5042(4) 0.0207(19) Uani 1 1 d . .
C3 C 0.1339(8) 0.5198(7) 0.4615(4) 0.026(2) Uani 1 1 d . .
H3 H 0.1082 0.4622 0.4662 0.031 Uiso 1 1 calc R U
C4 C 0.1089(8) 0.5753(8) 0.4130(4) 0.028(2) Uani 1 1 d . .
H4 H 0.0650 0.5571 0.3849 0.033 Uiso 1 1 calc R U
C5 C 0.1488(8) 0.6590(8) 0.4054(4) 0.026(2) Uani 1 1 d . .
H5 H 0.1330 0.6958 0.3713 0.031 Uiso 1 1 calc R U
C6 C 0.2110(8) 0.6903(7) 0.4460(4) 0.021(2) Uani 1 1 d . .
C7 C 0.2348(8) 0.4763(7) 0.5553(4) 0.023(2) Uani 1 1 d . .
C8 C 0.3593(8) 0.4426(8) 0.5540(5) 0.034(3) Uani 1 1 d . .
H8A H 0.3852 0.4126 0.5172 0.041 Uiso 1 1 calc R U
H8B H 0.3898 0.4992 0.5598 0.041 Uiso 1 1 calc R U
H8C H 0.3834 0.3942 0.5843 0.041 Uiso 1 1 calc R U
C9 C 0.1924(9) 0.3835(7) 0.5510(5) 0.031(3) Uani 1 1 d . .
H9A H 0.1116 0.4020 0.5517 0.038 Uiso 1 1 calc R U
H9B H 0.2199 0.3494 0.5155 0.038 Uiso 1 1 calc R U
H9C H 0.2187 0.3399 0.5832 0.038 Uiso 1 1 calc R U
C10 C 0.1950(11) 0.5226(8) 0.6123(5) 0.040(3) Uani 1 1 d . .
H10A H 0.1143 0.5445 0.6132 0.048 Uiso 1 1 calc R U
H10B H 0.2192 0.4742 0.6425 0.048 Uiso 1 1 calc R U
H10C H 0.2256 0.5792 0.6180 0.048 Uiso 1 1 calc R U
C11 C 0.2585(8) 0.7794(7) 0.4344(4) 0.022(2) Uani 1 1 d . .
C12 C 0.3805(8) 0.7550(8) 0.4447(5) 0.028(2) Uani 1 1 d . .
H12A H 0.4082 0.8131 0.4370 0.034 Uiso 1 1 calc R U
H12B H 0.3940 0.7346 0.4843 0.034 Uiso 1 1 calc R U
H12C H 0.4188 0.7014 0.4196 0.034 Uiso 1 1 calc R U
C13 C 0.1962(9) 0.8678(7) 0.4720(4) 0.028(2) Uani 1 1 d . .
H13A H 0.1171 0.8827 0.4648 0.034 Uiso 1 1 calc R U
H13B H 0.2086 0.8507 0.5121 0.034 Uiso 1 1 calc R U
H13C H 0.2237 0.9254 0.4627 0.034 Uiso 1 1 calc R U
C14 C 0.2400(9) 0.8142(8) 0.3715(4) 0.027(2) Uani 1 1 d . .
H14A H 0.1610 0.8305 0.3638 0.033 Uiso 1 1 calc R U
H14B H 0.2680 0.8725 0.3651 0.033 Uiso 1 1 calc R U
H14C H 0.2793 0.7615 0.3460 0.033 Uiso 1 1 calc R U
C15 C 0.3079(8) 0.9465(7) 0.5907(4) 0.0184(19) Uani 1 1 d . .
C16 C 0.2190(8) 1.0313(7) 0.5892(4) 0.021(2) Uani 1 1 d . .
C17 C 0.2420(9) 1.1194(7) 0.5718(5) 0.027(2) Uani 1 1 d . .
H17 H 0.1829 1.1768 0.5691 0.033 Uiso 1 1 calc R U
C18 C 0.3470(9) 1.1259(7) 0.5585(4) 0.027(2) Uani 1 1 d . .
H18 H 0.3600 1.1873 0.5478 0.033 Uiso 1 1 calc R U
C19 C 0.4343(9) 1.0426(8) 0.5608(4) 0.028(2) Uani 1 1 d . .
H19 H 0.5068 1.0462 0.5503 0.033 Uiso 1 1 calc R U
C20 C 0.4147(8) 0.9525(7) 0.5786(4) 0.024(2) Uani 1 1 d . .
C21 C 0.1055(8) 1.0242(7) 0.6036(5) 0.032(3) Uani 1 1 d . .
H21A H 0.1073 0.9565 0.6147 0.039 Uiso 1 1 calc R U
H21B H 0.0753 1.0684 0.6352 0.039 Uiso 1 1 calc R U
H21C H 0.0590 1.0429 0.5705 0.039 Uiso 1 1 calc R U
C22 C 0.5096(8) 0.8616(7) 0.5817(5) 0.027(2) Uani 1 1 d . .
H22A H 0.5787 0.8789 0.5719 0.032 Uiso 1 1 calc R U
H22B H 0.5132 0.8344 0.6203 0.032 Uiso 1 1 calc R U
H22C H 0.4984 0.8125 0.5548 0.032 Uiso 1 1 calc R U
C23 C 0.4572(8) 0.6313(8) 0.6974(4) 0.025(2) Uani 1 1 d . .
C24 C 0.4258(10) 0.6567(13) 0.7616(5) 0.049(4) Uani 1 1 d . .
C25 C 0.3341(12) 0.6070(13) 0.7754(5) 0.057(4) Uani 1 1 d . .
H25A H 0.2764 0.6263 0.7472 0.069 Uiso 1 1 calc R U
H25B H 0.3639 0.5355 0.7746 0.069 Uiso 1 1 calc R U
H25C H 0.3027 0.6270 0.8132 0.069 Uiso 1 1 calc R U
C26 C 0.5143(13) 0.6267(17) 0.8050(7) 0.084(7) Uani 1 1 d . .
H26A H 0.5736 0.6587 0.7962 0.100 Uiso 1 1 calc R U
H26B H 0.4827 0.6467 0.8429 0.100 Uiso 1 1 calc R U
H26C H 0.5439 0.5552 0.8042 0.100 Uiso 1 1 calc R U
C27 C 0.3838(13) 0.7690(14) 0.7663(7) 0.073(5) Uani 1 1 d . .
H27A H 0.3257 0.7930 0.7389 0.088 Uiso 1 1 calc R U
H27B H 0.3541 0.7863 0.8048 0.088 Uiso 1 1 calc R U
H27C H 0.4448 0.7993 0.7584 0.088 Uiso 1 1 calc R U
C28 C 0.5684(8) 0.5671(7) 0.6762(5) 0.028(2) Uani 1 1 d . .
C29 C 0.5744(12) 0.4577(9) 0.6919(7) 0.056(4) Uani 1 1 d . .
H29A H 0.5101 0.4395 0.6770 0.067 Uiso 1 1 calc R U
H29B H 0.6419 0.4150 0.6753 0.067 Uiso 1 1 calc R U
H29C H 0.5748 0.4499 0.7333 0.067 Uiso 1 1 calc R U
C30 C 0.6682(9) 0.5965(9) 0.6991(5) 0.036(3) Uani 1 1 d . .
H30A H 0.7360 0.5523 0.6837 0.043 Uiso 1 1 calc R U
H30B H 0.6654 0.6642 0.6876 0.043 Uiso 1 1 calc R U
H30C H 0.6671 0.5918 0.7406 0.043 Uiso 1 1 calc R U
C31 C 0.5777(9) 0.5726(9) 0.6107(5) 0.036(3) Uani 1 1 d . .
H31A H 0.5151 0.5542 0.5941 0.043 Uiso 1 1 calc R U
H31B H 0.5773 0.6398 0.5991 0.043 Uiso 1 1 calc R U
H31C H 0.6466 0.5273 0.5974 0.043 Uiso 1 1 calc R U
C32 C 0.0087(7) 0.7852(7) 0.6568(4) 0.0201(19) Uani 1 1 d . .
C33 C -0.0169(9) 0.7961(9) 0.7213(5) 0.036(3) Uani 1 1 d . .
C34 C 0.0683(12) 0.8364(12) 0.7489(6) 0.058(4) Uani 1 1 d . .
H34A H 0.1419 0.7961 0.7385 0.069 Uiso 1 1 calc R U
H34B H 0.0611 0.9042 0.7361 0.069 Uiso 1 1 calc R U
H34C H 0.0575 0.8354 0.7902 0.069 Uiso 1 1 calc R U
C35 C -0.1295(11) 0.8608(12) 0.7386(6) 0.057(4) Uani 1 1 d . .
H35A H -0.1871 0.8361 0.7211 0.068 Uiso 1 1 calc R U
H35B H -0.1387 0.8596 0.7800 0.068 Uiso 1 1 calc R U
H35C H -0.1352 0.9284 0.7259 0.068 Uiso 1 1 calc R U
C36 C -0.0047(13) 0.6915(12) 0.7456(7) 0.064(5) Uani 1 1 d . .
H36A H -0.0592 0.6622 0.7286 0.077 Uiso 1 1 calc R U
H36B H 0.0696 0.6509 0.7368 0.077 Uiso 1 1 calc R U
H36C H -0.0169 0.6951 0.7869 0.077 Uiso 1 1 calc R U
C37 C -0.0786(8) 0.7934(7) 0.6115(5) 0.026(2) Uani 1 1 d . .
C38 C -0.1515(9) 0.7216(8) 0.6258(6) 0.039(3) Uani 1 1 d . .
H38A H -0.1855 0.7363 0.6637 0.047 Uiso 1 1 calc R U
H38B H -0.2092 0.7293 0.5977 0.047 Uiso 1 1 calc R U
H38C H -0.1056 0.6538 0.6251 0.047 Uiso 1 1 calc R U
C39 C -0.1558(9) 0.8994(8) 0.6085(5) 0.037(3) Uani 1 1 d . .
H39A H -0.1903 0.9180 0.6459 0.044 Uiso 1 1 calc R U
H39B H -0.1124 0.9456 0.5970 0.044 Uiso 1 1 calc R U
H39C H -0.2130 0.9013 0.5807 0.044 Uiso 1 1 calc R U
C40 C -0.0279(8) 0.7687(9) 0.5532(5) 0.033(2) Uani 1 1 d . .
H40A H -0.0864 0.7748 0.5256 0.039 Uiso 1 1 calc R U
H40B H 0.0173 0.8140 0.5429 0.039 Uiso 1 1 calc R U
H40C H 0.0185 0.7011 0.5531 0.039 Uiso 1 1 calc R U
C41 C 0.2220(7) 1.1367(6) 0.9995(4) 0.0171(18) Uani 1 1 d . .
C42 C 0.2031(8) 1.1928(7) 1.0505(4) 0.020(2) Uani 1 1 d . .
C43 C 0.1394(8) 1.1631(7) 1.0923(4) 0.024(2) Uani 1 1 d . .
H43 H 0.1208 1.2015 1.1257 0.029 Uiso 1 1 calc R U
C44 C 0.1011(8) 1.0790(8) 1.0874(4) 0.025(2) Uani 1 1 d . .
H44 H 0.0563 1.0615 1.1168 0.030 Uiso 1 1 calc R U
C45 C 0.1287(8) 1.0210(7) 1.0395(4) 0.022(2) Uani 1 1 d . .
H45 H 0.1046 0.9624 1.0372 0.027 Uiso 1 1 calc R U
C46 C 0.1898(7) 1.0458(6) 0.9952(4) 0.0194(19) Uani 1 1 d . .
C47 C 0.2495(8) 1.2820(7) 1.0589(4) 0.0200(19) Uani 1 1 d . .
C48 C 0.3712(8) 1.2583(8) 1.0456(5) 0.027(2) Uani 1 1 d . .
H48A H 0.3981 1.3168 1.0513 0.032 Uiso 1 1 calc R U
H48B H 0.4097 1.2054 1.0707 0.032 Uiso 1 1 calc R U
H48C H 0.3850 1.2370 1.0060 0.032 Uiso 1 1 calc R U
C49 C 0.2343(9) 1.3191(7) 1.1212(4) 0.026(2) Uani 1 1 d . .
H49A H 0.1558 1.3357 1.1320 0.031 Uiso 1 1 calc R U
H49B H 0.2749 1.2675 1.1464 0.031 Uiso 1 1 calc R U
H49C H 0.2625 1.3777 1.1244 0.031 Uiso 1 1 calc R U
C50 C 0.1852(8) 1.3690(7) 1.0223(4) 0.025(2) Uani 1 1 d . .
H50A H 0.1064 1.3825 1.0320 0.029 Uiso 1 1 calc R U
H50B H 0.2114 1.4274 1.0298 0.029 Uiso 1 1 calc R U
H50C H 0.1973 1.3519 0.9820 0.029 Uiso 1 1 calc R U
C51 C 0.2263(8) 0.9747(7) 0.9443(4) 0.0195(19) Uani 1 1 d . .
C52 C 0.1919(9) 0.8794(7) 0.9536(5) 0.027(2) Uani 1 1 d . .
H52A H 0.2228 0.8483 0.9890 0.033 Uiso 1 1 calc R U
H52B H 0.1113 0.8936 0.9560 0.033 Uiso 1 1 calc R U
H52C H 0.2196 0.8349 0.9218 0.033 Uiso 1 1 calc R U
C53 C 0.1749(9) 1.0174(7) 0.8887(4) 0.028(2) Uani 1 1 d . .
H53A H 0.1943 1.0794 0.8804 0.033 Uiso 1 1 calc R U
H53B H 0.2028 0.9708 0.8579 0.033 Uiso 1 1 calc R U
H53C H 0.0945 1.0295 0.8921 0.033 Uiso 1 1 calc R U
C54 C 0.3523(9) 0.9475(8) 0.9376(6) 0.037(3) Uani 1 1 d . .
H54A H 0.3774 1.0074 0.9315 0.045 Uiso 1 1 calc R U
H54B H 0.3850 0.9139 0.9720 0.045 Uiso 1 1 calc R U
H54C H 0.3749 0.9038 0.9049 0.045 Uiso 1 1 calc R U
C55 C 0.3163(8) 1.4459(6) 0.9063(4) 0.020(2) Uani 1 1 d . .
C56 C 0.2237(8) 1.5282(7) 0.9106(4) 0.022(2) Uani 1 1 d . .
C57 C 0.2411(8) 1.6157(7) 0.9323(4) 0.023(2) Uani 1 1 d . .
H57 H 0.1798 1.6707 0.9380 0.028 Uiso 1 1 calc R U
C58 C 0.3456(9) 1.6235(7) 0.9457(5) 0.029(2) Uani 1 1 d . .
H58 H 0.3554 1.6841 0.9590 0.035 Uiso 1 1 calc R U
C59 C 0.4370(9) 1.5418(8) 0.9395(5) 0.032(2) Uani 1 1 d . .
H59 H 0.5083 1.5470 0.9492 0.038 Uiso 1 1 calc R U
C60 C 0.4231(8) 1.4536(7) 0.9192(5) 0.026(2) Uani 1 1 d . .
C61 C 0.1120(8) 1.5227(8) 0.8943(5) 0.030(2) Uani 1 1 d . .
H61A H 0.1155 1.4568 0.8801 0.037 Uiso 1 1 calc R U
H61B H 0.0619 1.5365 0.9276 0.037 Uiso 1 1 calc R U
H61C H 0.0848 1.5713 0.8645 0.037 Uiso 1 1 calc R U
C62 C 0.5203(9) 1.3647(8) 0.9117(6) 0.036(3) Uani 1 1 d . .
H62A H 0.4947 1.3097 0.8971 0.043 Uiso 1 1 calc R U
H62B H 0.5741 1.3807 0.8847 0.043 Uiso 1 1 calc R U
H62C H 0.5549 1.3464 0.9484 0.043 Uiso 1 1 calc R U
C63 C 0.4691(8) 1.1112(7) 0.8036(4) 0.022(2) Uani 1 1 d . .
C64 C 0.5814(8) 1.0611(7) 0.8304(5) 0.026(2) Uani 1 1 d . .
C65 C 0.5777(8) 1.0836(8) 0.8942(5) 0.030(2) Uani 1 1 d . .
H65A H 0.5174 1.0614 0.9128 0.036 Uiso 1 1 calc R U
H65B H 0.6478 1.0491 0.9109 0.036 Uiso 1 1 calc R U
H65C H 0.5655 1.1545 0.8997 0.036 Uiso 1 1 calc R U
C66 C 0.6065(9) 0.9471(8) 0.8260(5) 0.034(3) Uani 1 1 d . .
H66A H 0.5446 0.9249 0.8427 0.041 Uiso 1 1 calc R U
H66B H 0.6168 0.9277 0.7860 0.041 Uiso 1 1 calc R U
H66C H 0.6737 0.9170 0.8465 0.041 Uiso 1 1 calc R U
C67 C 0.6761(8) 1.0972(8) 0.8047(5) 0.031(2) Uani 1 1 d . .
H67A H 0.6818 1.0845 0.7638 0.037 Uiso 1 1 calc R U
H67B H 0.6627 1.1680 0.8112 0.037 Uiso 1 1 calc R U
H67C H 0.7450 1.0626 0.8225 0.037 Uiso 1 1 calc R U
C68 C 0.4488(9) 1.1070(10) 0.7389(5) 0.034(3) Uani 1 1 d . .
C69 C 0.5314(10) 1.0255(12) 0.7043(6) 0.053(4) Uani 1 1 d . .
H69A H 0.6062 1.0337 0.7079 0.063 Uiso 1 1 calc R U
H69B H 0.5285 0.9608 0.7190 0.063 Uiso 1 1 calc R U
H69C H 0.5115 1.0308 0.6643 0.063 Uiso 1 1 calc R U
C70 C 0.3364(9) 1.0897(10) 0.7314(5) 0.041(3) Uani 1 1 d . .
H70A H 0.3351 1.0253 0.7473 0.049 Uiso 1 1 calc R U
H70B H 0.2808 1.1411 0.7512 0.049 Uiso 1 1 calc R U
H70C H 0.3203 1.0913 0.6909 0.049 Uiso 1 1 calc R U
C71 C 0.4532(13) 1.2068(12) 0.7146(6) 0.060(4) Uani 1 1 d . .
H71A H 0.5268 1.2168 0.7198 0.072 Uiso 1 1 calc R U
H71B H 0.4376 1.2090 0.6740 0.072 Uiso 1 1 calc R U
H71C H 0.3981 1.2587 0.7343 0.072 Uiso 1 1 calc R U
C72 C 0.0231(7) 1.2917(7) 0.8375(4) 0.021(2) Uani 1 1 d . U
C73 C -0.0748(8) 1.2976(7) 0.8809(5) 0.026(2) Uani 1 1 d . .
C74 C -0.0302(8) 1.2668(8) 0.9388(5) 0.028(2) Uani 1 1 d . .
H74A H 0.0143 1.3106 0.9508 0.034 Uiso 1 1 calc R U
H74B H -0.0916 1.2707 0.9660 0.034 Uiso 1 1 calc R U
H74C H 0.0157 1.1991 0.9372 0.034 Uiso 1 1 calc R U
C75 C -0.1431(10) 1.2294(8) 0.8630(6) 0.041(3) Uani 1 1 d . .
H75A H -0.1726 1.2487 0.8254 0.049 Uiso 1 1 calc R U
H75B H -0.0969 1.1618 0.8617 0.049 Uiso 1 1 calc R U
H75C H -0.2042 1.2334 0.8905 0.049 Uiso 1 1 calc R U
C76 C -0.1475(9) 1.4047(8) 0.8863(5) 0.033(3) Uani 1 1 d . .
H76A H -0.1782 1.4276 0.8494 0.040 Uiso 1 1 calc R U
H76B H -0.2077 1.4066 0.9140 0.040 Uiso 1 1 calc R U
H76C H -0.1024 1.4475 0.8991 0.040 Uiso 1 1 calc R U
C77 C 0.0090(8) 1.3103(8) 0.7717(5) 0.031(2) Uani 1 1 d . .
C78 C -0.0999(10) 1.3824(10) 0.7554(5) 0.042(3) Uani 1 1 d . .
H78A H -0.1619 1.3586 0.7705 0.050 Uiso 1 1 calc R U
H78B H -0.1035 1.4473 0.7712 0.050 Uiso 1 1 calc R U
H78C H -0.1037 1.3874 0.7139 0.050 Uiso 1 1 calc R U
C79 C 0.0159(10) 1.2089(9) 0.7445(5) 0.042(3) Uani 1 1 d . .
H79A H -0.0440 1.1826 0.7600 0.051 Uiso 1 1 calc R U
H79B H 0.0090 1.2167 0.7033 0.051 Uiso 1 1 calc R U
H79C H 0.0869 1.1635 0.7531 0.051 Uiso 1 1 calc R U
C80 C 0.1028(11) 1.3505(10) 0.7472(5) 0.041(3) Uani 1 1 d . .
H80A H 0.1737 1.3060 0.7569 0.050 Uiso 1 1 calc R U
H80B H 0.0974 1.3557 0.7058 0.050 Uiso 1 1 calc R U
H80C H 0.0975 1.4156 0.7632 0.050 Uiso 1 1 calc R U

loop_
_atom_site_aniso_label
_atom_site_aniso_U_11
_atom_site_aniso_U_22
_atom_site_aniso_U_33
_atom_site_aniso_U_23
_atom_site_aniso_U_13
_atom_site_aniso_U_12
Nb1 0.0215(4) 0.0132(4) 0.0191(4) 0.0005(3) -0.0025(3) -0.0017(3)
Nb2 0.0169(4) 0.0137(4) 0.0196(4) -0.0019(3) -0.0013(3) -0.0014(3)
O1 0.023(3) 0.015(3) 0.023(3) 0.002(3) -0.006(3) -0.006(3)
O2 0.017(3) 0.013(3) 0.018(3) 0.003(2) 0.002(2) -0.003(2)
N1 0.021(4) 0.015(4) 0.027(4) 0.000(3) 0.003(3) -0.006(3)
N2 0.019(4) 0.019(4) 0.026(4) -0.006(3) 0.000(3) -0.005(3)
N3 0.022(4) 0.019(4) 0.026(4) 0.013(3) -0.018(3) -0.010(3)
N4 0.024(4) 0.016(4) 0.028(4) -0.006(3) 0.001(3) -0.009(3)
N5 0.017(4) 0.022(4) 0.028(5) 0.007(3) -0.001(3) -0.007(3)
N6 0.016(4) 0.013(4) 0.028(4) -0.003(3) 0.008(3) -0.004(3)
C1 0.007(4) 0.012(4) 0.031(5) -0.007(4) 0.001(4) 0.003(3)
C2 0.023(5) 0.012(4) 0.027(5) -0.002(4) 0.001(4) -0.003(4)
C3 0.023(5) 0.023(5) 0.031(6) -0.003(4) -0.005(4) -0.005(4)
C4 0.026(5) 0.032(6) 0.027(5) -0.004(4) -0.003(4) -0.009(4)
C5 0.025(5) 0.029(5) 0.020(5) 0.002(4) 0.001(4) -0.001(4)
C6 0.019(5) 0.016(4) 0.023(5) -0.003(4) 0.003(4) 0.002(4)
C7 0.023(5) 0.019(5) 0.028(5) -0.001(4) -0.002(4) -0.006(4)
C8 0.018(5) 0.031(6) 0.054(7) 0.017(5) -0.006(5) -0.006(4)
C9 0.036(6) 0.012(4) 0.052(7) 0.005(4) -0.006(5) -0.016(4)
C10 0.069(9) 0.014(5) 0.029(6) 0.006(4) 0.022(6) -0.001(5)
C11 0.020(5) 0.016(4) 0.031(5) -0.001(4) 0.003(4) -0.004(4)
C12 0.014(5) 0.032(6) 0.040(6) 0.011(5) -0.004(4) -0.008(4)
C13 0.035(6) 0.015(4) 0.030(6) 0.004(4) -0.008(4) 0.003(4)
C14 0.030(6) 0.025(5) 0.029(6) 0.005(4) -0.006(4) -0.012(4)
C15 0.023(5) 0.018(4) 0.015(4) 0.004(3) -0.004(4) -0.007(4)
C16 0.027(5) 0.018(4) 0.021(5) -0.005(4) -0.010(4) -0.009(4)
C17 0.032(6) 0.014(4) 0.036(6) 0.003(4) -0.012(5) -0.002(4)
C18 0.039(6) 0.015(4) 0.031(6) 0.003(4) -0.008(5) -0.010(4)
C19 0.030(6) 0.030(5) 0.028(6) -0.003(4) -0.002(4) -0.015(4)
C20 0.022(5) 0.017(4) 0.032(6) 0.001(4) -0.009(4) -0.002(4)
C21 0.024(5) 0.016(5) 0.053(7) -0.005(5) -0.004(5) 0.001(4)
C22 0.022(5) 0.024(5) 0.039(6) -0.002(4) 0.000(4) -0.013(4)
C23 0.026(5) 0.030(5) 0.025(5) 0.005(4) -0.004(4) -0.018(4)
C24 0.032(7) 0.097(12) 0.021(6) 0.005(7) -0.002(5) -0.022(7)
C25 0.063(9) 0.095(12) 0.025(7) 0.023(7) -0.006(6) -0.041(9)
C26 0.045(9) 0.17(2) 0.043(9) 0.009(11) -0.015(7) -0.037(11)
C27 0.052(9) 0.097(14) 0.073(11) -0.055(10) 0.023(8) -0.026(9)
C28 0.016(5) 0.022(5) 0.043(6) 0.007(4) -0.010(4) 0.003(4)
C29 0.048(8) 0.028(6) 0.091(12) 0.020(7) -0.023(8) -0.008(6)
C30 0.019(5) 0.037(6) 0.050(7) 0.004(5) -0.006(5) -0.004(5)
C31 0.025(6) 0.040(7) 0.036(6) -0.011(5) 0.002(5) 0.003(5)
C32 0.013(4) 0.016(4) 0.025(5) 0.004(4) 0.002(4) 0.006(3)
C33 0.032(6) 0.043(7) 0.024(6) 0.008(5) 0.002(5) 0.007(5)
C34 0.051(9) 0.077(11) 0.034(7) -0.012(7) 0.000(6) 0.005(8)
C35 0.042(8) 0.082(11) 0.032(7) -0.007(7) 0.001(6) 0.009(7)
C36 0.058(10) 0.066(10) 0.052(9) 0.026(8) 0.013(7) 0.010(8)
C37 0.019(5) 0.020(5) 0.038(6) 0.002(4) 0.003(4) -0.001(4)
C38 0.017(5) 0.026(6) 0.075(9) 0.001(6) -0.019(5) -0.005(4)
C39 0.032(6) 0.023(5) 0.048(7) 0.004(5) -0.014(5) 0.006(5)
C40 0.018(5) 0.040(6) 0.037(6) -0.001(5) -0.006(4) -0.003(4)
C41 0.011(4) 0.015(4) 0.024(5) 0.002(4) -0.002(4) -0.001(3)
C42 0.019(5) 0.018(4) 0.020(5) -0.001(4) -0.005(4) 0.003(4)
C43 0.018(5) 0.026(5) 0.025(5) -0.005(4) -0.004(4) -0.002(4)
C44 0.018(5) 0.032(5) 0.024(5) 0.006(4) 0.001(4) -0.007(4)
C45 0.018(5) 0.018(4) 0.032(6) 0.002(4) -0.001(4) -0.005(4)
C46 0.016(4) 0.013(4) 0.028(5) -0.002(4) -0.007(4) -0.001(3)
C47 0.022(5) 0.022(5) 0.016(4) 0.000(4) 0.001(4) -0.006(4)
C48 0.021(5) 0.024(5) 0.036(6) -0.001(4) 0.002(4) -0.006(4)
C49 0.029(5) 0.020(5) 0.028(5) -0.005(4) -0.012(4) -0.002(4)
C50 0.022(5) 0.016(4) 0.031(6) -0.004(4) 0.010(4) 0.002(4)
C51 0.022(5) 0.016(4) 0.020(5) 0.001(4) -0.001(4) -0.004(4)
C52 0.033(6) 0.016(5) 0.036(6) -0.008(4) 0.010(5) -0.012(4)
C53 0.039(6) 0.016(5) 0.028(6) -0.004(4) 0.001(5) -0.008(4)
C54 0.027(6) 0.027(6) 0.059(8) -0.017(5) -0.003(5) -0.006(5)
C55 0.027(5) 0.010(4) 0.027(5) -0.001(4) 0.011(4) -0.012(4)
C56 0.020(5) 0.016(4) 0.029(5) -0.004(4) 0.005(4) -0.003(4)
C57 0.028(5) 0.009(4) 0.033(6) -0.005(4) 0.006(4) -0.008(4)
C58 0.036(6) 0.011(4) 0.043(6) -0.010(4) 0.000(5) -0.012(4)
C59 0.031(6) 0.026(5) 0.040(6) 0.000(5) -0.006(5) -0.010(5)
C60 0.027(5) 0.015(4) 0.039(6) -0.003(4) 0.005(4) -0.014(4)
C61 0.022(5) 0.023(5) 0.042(6) -0.006(5) 0.004(5) 0.003(4)
C62 0.023(5) 0.029(6) 0.058(8) -0.009(5) -0.002(5) -0.012(5)
C63 0.020(5) 0.028(5) 0.021(5) -0.007(4) -0.002(4) -0.008(4)
C64 0.022(5) 0.017(5) 0.040(6) -0.006(4) -0.002(4) -0.010(4)
C65 0.017(5) 0.036(6) 0.034(6) -0.003(5) -0.006(4) -0.002(4)
C66 0.021(5) 0.028(6) 0.055(8) -0.003(5) 0.000(5) -0.008(4)
C67 0.022(5) 0.030(6) 0.041(7) -0.006(5) 0.000(5) -0.007(4)
C68 0.023(5) 0.055(7) 0.026(6) 0.000(5) -0.005(4) -0.014(5)
C69 0.029(6) 0.084(11) 0.039(7) -0.018(7) -0.009(5) -0.002(7)
C70 0.026(6) 0.065(9) 0.033(6) -0.013(6) -0.010(5) -0.014(6)
C71 0.063(10) 0.082(11) 0.037(8) 0.009(7) -0.013(7) -0.022(9)
C72 0.008(4) 0.019(4) 0.031(5) -0.011(4) -0.008(3) 0.007(3)
C73 0.014(4) 0.016(5) 0.044(6) -0.007(4) -0.006(4) 0.002(4)
C74 0.017(5) 0.029(5) 0.041(6) -0.001(5) 0.005(4) -0.011(4)
C75 0.036(6) 0.029(6) 0.058(8) -0.005(5) -0.036(6) -0.003(5)
C76 0.029(6) 0.019(5) 0.050(7) -0.008(5) 0.006(5) -0.005(4)
C77 0.016(5) 0.037(6) 0.034(6) -0.012(5) -0.008(4) 0.004(4)
C78 0.033(6) 0.047(7) 0.036(7) -0.004(5) -0.017(5) 0.008(5)
C79 0.029(6) 0.048(7) 0.040(7) -0.014(6) -0.013(5) 0.011(5)
C80 0.048(8) 0.052(8) 0.025(6) 0.003(5) 0.000(5) -0.013(6)

loop_
_atom_type_symbol
_atom_type_description
_atom_type_scat_dispersion_real
_atom_type_scat_dispersion_imag
_atom_type_scat_source
C C 0.0033 0.0016
;
International Tables for Crystallography
(Vol. C, Tables 4.2.6.8 and 6.1.1.4)
;
H H 0.0000 0.0000
;
International Tables for Crystallography
(Vol. C, Table 6.1.1.4)
;
N N 0.0061 0.0033
;
International Tables for Crystallography
(Vol. C, Tables 4.2.6.8 and 6.1.1.4)
;
Nb Nb -2.0727 0.6215
;
International Tables for Crystallography
(Vol. C, Tables 4.2.6.8 and 6.1.1.4)
;
O O 0.0106 0.0060
;
International Tables for Crystallography
(Vol. C, Tables 4.2.6.8 and 6.1.1.4)
;

loop_
_geom_angle_atom_site_label_1
_geom_angle_atom_site_label_2
_geom_angle_atom_site_label_3
_geom_angle
N1 Nb1 N2 102.9(4)
N1 Nb1 N3 102.9(3)
N2 Nb1 N3 120.4(3)
N1 Nb1 O1 112.3(3)
N2 Nb1 O1 108.2(3)
N3 Nb1 O1 109.9(3)
N4 Nb2 N6 102.3(3)
N4 Nb2 O2 114.9(3)
N6 Nb2 O2 107.4(3)
N4 Nb2 N5 104.9(4)
N6 Nb2 N5 120.5(3)
O2 Nb2 N5 107.2(3)
C1 O1 Nb1 148.2(6)
C41 O2 Nb2 152.4(6)
C15 N1 Nb1 170.1(7)
C23 N2 Nb1 173.4(8)
C32 N3 Nb1 177.0(7)
C55 N4 Nb2 165.9(7)
C63 N5 Nb2 179.3(8)
C72 N6 Nb2 178.0(7)
O1 C1 C6 119.6(8)
O1 C1 C2 119.1(9)
C6 C1 C2 121.3(8)
C3 C2 C1 118.0(9)
C3 C2 C7 120.4(8)
C1 C2 C7 121.5(8)
C4 C3 C2 121.5(10)
C4 C3 H3 119.3
C2 C3 H3 119.3
C3 C4 C5 119.3(9)
C3 C4 H4 120.4
C5 C4 H4 120.4
C6 C5 C4 122.6(10)
C6 C5 H5 118.7
C4 C5 H5 118.7
C5 C6 C1 117.0(9)
C5 C6 C11 120.7(9)
C1 C6 C11 122.3(8)
C8 C7 C10 109.4(10)
C8 C7 C9 106.7(8)
C10 C7 C9 107.0(9)
C8 C7 C2 109.3(8)
C10 C7 C2 113.4(8)
C9 C7 C2 110.8(8)
C7 C8 H8A 109.5
C7 C8 H8B 109.5
H8A C8 H8B 109.5
C7 C8 H8C 109.5
H8A C8 H8C 109.5
H8B C8 H8C 109.5
C7 C9 H9A 109.5
C7 C9 H9B 109.5
H9A C9 H9B 109.5
C7 C9 H9C 109.5
H9A C9 H9C 109.5
H9B C9 H9C 109.5
C7 C10 H10A 109.5
C7 C10 H10B 109.5
H10A C10 H10B 109.5
C7 C10 H10C 109.5
H10A C10 H10C 109.5
H10B C10 H10C 109.5
C12 C11 C6 111.5(8)
C12 C11 C13 110.5(9)
C6 C11 C13 109.9(8)
C12 C11 C14 108.0(8)
C6 C11 C14 110.4(8)
C13 C11 C14 106.3(8)
C11 C12 H12A 109.5
C11 C12 H12B 109.5
H12A C12 H12B 109.5
C11 C12 H12C 109.5
H12A C12 H12C 109.5
H12B C12 H12C 109.5
C11 C13 H13A 109.5
C11 C13 H13B 109.5
H13A C13 H13B 109.5
C11 C13 H13C 109.5
H13A C13 H13C 109.5
H13B C13 H13C 109.5
C11 C14 H14A 109.5
C11 C14 H14B 109.5
H14A C14 H14B 109.5
C11 C14 H14C 109.5
H14A C14 H14C 109.5
H14B C14 H14C 109.5
N1 C15 C20 119.5(8)
N1 C15 C16 119.8(9)
C20 C15 C16 120.7(9)
C17 C16 C15 117.6(9)
C17 C16 C21 122.4(9)
C15 C16 C21 120.0(9)
C18 C17 C16 122.3(9)
C18 C17 H17 118.9
C16 C17 H17 118.9
C17 C18 C19 119.9(9)
C17 C18 H18 120.0
C19 C18 H18 120.0
C18 C19 C20 119.5(10)
C18 C19 H19 120.2
C20 C19 H19 120.2
C15 C20 C19 119.9(9)
C15 C20 C22 120.2(9)
C19 C20 C22 119.8(9)
C16 C21 H21A 109.5
C16 C21 H21B 109.5
H21A C21 H21B 109.5
C16 C21 H21C 109.5
H21A C21 H21C 109.5
H21B C21 H21C 109.5
C20 C22 H22A 109.5
C20 C22 H22B 109.5
H22A C22 H22B 109.5
C20 C22 H22C 109.5
H22A C22 H22C 109.5
H22B C22 H22C 109.5
N2 C23 C28 119.5(9)
N2 C23 C24 116.0(10)
C28 C23 C24 124.5(9)
C26 C24 C25 109.2(13)
C26 C24 C27 105.7(14)
C25 C24 C27 111.0(12)
C26 C24 C23 118.6(12)
C25 C24 C23 104.5(10)
C27 C24 C23 107.8(11)
C24 C25 H25A 109.5
C24 C25 H25B 109.5
H25A C25 H25B 109.5
C24 C25 H25C 109.5
H25A C25 H25C 109.5
H25B C25 H25C 109.5
C24 C26 H26A 109.5
C24 C26 H26B 109.5
H26A C26 H26B 109.5
C24 C26 H26C 109.5
H26A C26 H26C 109.5
H26B C26 H26C 109.5
C24 C27 H27A 109.5
C24 C27 H27B 109.5
H27A C27 H27B 109.5
C24 C27 H27C 109.5
H27A C27 H27C 109.5
H27B C27 H27C 109.5
C30 C28 C23 114.2(9)
C30 C28 C31 106.6(9)
C23 C28 C31 110.2(8)
C30 C28 C29 110.1(9)
C23 C28 C29 108.6(10)
C31 C28 C29 106.9(10)
C28 C29 H29A 109.5
C28 C29 H29B 109.5
H29A C29 H29B 109.5
C28 C29 H29C 109.5
H29A C29 H29C 109.5
H29B C29 H29C 109.5
C28 C30 H30A 109.5
C28 C30 H30B 109.5
H30A C30 H30B 109.5
C28 C30 H30C 109.5
H30A C30 H30C 109.5
H30B C30 H30C 109.5
C28 C31 H31A 109.5
C28 C31 H31B 109.5
H31A C31 H31B 109.5
C28 C31 H31C 109.5
H31A C31 H31C 109.5
H31B C31 H31C 109.5
N3 C32 C37 119.0(9)
N3 C32 C33 116.6(9)
C37 C32 C33 124.4(8)
C34 C33 C35 107.6(11)
C34 C33 C36 106.7(11)
C35 C33 C36 109.3(12)
C34 C33 C32 109.6(10)
C35 C33 C32 116.2(9)
C36 C33 C32 107.1(10)
C33 C34 H34A 109.5
C33 C34 H34B 109.5
H34A C34 H34B 109.5
C33 C34 H34C 109.5
H34A C34 H34C 109.5
H34B C34 H34C 109.5
C33 C35 H35A 109.5
C33 C35 H35B 109.5
H35A C35 H35B 109.5
C33 C35 H35C 109.5
H35A C35 H35C 109.5
H35B C35 H35C 109.5
C33 C36 H36A 109.5
C33 C36 H36B 109.5
H36A C36 H36B 109.5
C33 C36 H36C 109.5
H36A C36 H36C 109.5
H36B C36 H36C 109.5
C40 C37 C32 112.1(8)
C40 C37 C38 108.0(9)
C32 C37 C38 109.9(9)
C40 C37 C39 107.3(9)
C32 C37 C39 111.5(9)
C38 C37 C39 107.9(9)
C37 C38 H38A 109.5
C37 C38 H38B 109.5
H38A C38 H38B 109.5
C37 C38 H38C 109.5
H38A C38 H38C 109.5
H38B C38 H38C 109.5
C37 C39 H39A 109.5
C37 C39 H39B 109.5
H39A C39 H39B 109.5
C37 C39 H39C 109.5
H39A C39 H39C 109.5
H39B C39 H39C 109.5
C37 C40 H40A 109.5
C37 C40 H40B 109.5
H40A C40 H40B 109.5
C37 C40 H40C 109.5
H40A C40 H40C 109.5
H40B C40 H40C 109.5
O2 C41 C42 120.0(8)
O2 C41 C46 118.8(8)
C42 C41 C46 121.2(9)
C43 C42 C41 116.6(9)
C43 C42 C47 121.2(8)
C41 C42 C47 122.3(9)
C42 C43 C44 122.6(9)
C42 C43 H43 118.7
C44 C43 H43 118.7
C45 C44 C43 119.7(9)
C45 C44 H44 120.2
C43 C44 H44 120.2
C46 C45 C44 121.8(9)
C46 C45 H45 119.1
C44 C45 H45 119.1
C45 C46 C41 117.5(9)
C45 C46 C51 120.1(8)
C41 C46 C51 122.3(9)
C48 C47 C42 111.6(8)
C48 C47 C50 111.5(8)
C42 C47 C50 109.6(8)
C48 C47 C49 106.2(8)
C42 C47 C49 112.1(8)
C50 C47 C49 105.7(8)
C47 C48 H48A 109.5
C47 C48 H48B 109.5
H48A C48 H48B 109.5
C47 C48 H48C 109.5
H48A C48 H48C 109.5
H48B C48 H48C 109.5
C47 C49 H49A 109.5
C47 C49 H49B 109.5
H49A C49 H49B 109.5
C47 C49 H49C 109.5
H49A C49 H49C 109.5
H49B C49 H49C 109.5
C47 C50 H50A 109.5
C47 C50 H50B 109.5
H50A C50 H50B 109.5
C47 C50 H50C 109.5
H50A C50 H50C 109.5
H50B C50 H50C 109.5
C52 C51 C53 105.7(8)
C52 C51 C54 107.2(8)
C53 C51 C54 109.6(9)
C52 C51 C46 111.5(8)
C53 C51 C46 112.9(8)
C54 C51 C46 109.7(8)
C51 C52 H52A 109.5
C51 C52 H52B 109.5
H52A C52 H52B 109.5
C51 C52 H52C 109.5
H52A C52 H52C 109.5
H52B C52 H52C 109.5
C51 C53 H53A 109.5
C51 C53 H53B 109.5
H53A C53 H53B 109.5
C51 C53 H53C 109.5
H53A C53 H53C 109.5
H53B C53 H53C 109.5
C51 C54 H54A 109.5
C51 C54 H54B 109.5
H54A C54 H54B 109.5
C51 C54 H54C 109.5
H54A C54 H54C 109.5
H54B C54 H54C 109.5
N4 C55 C60 120.5(8)
N4 C55 C56 118.3(9)
C60 C55 C56 121.2(8)
C57 C56 C55 117.3(9)
C57 C56 C61 120.8(9)
C55 C56 C61 121.9(8)
C58 C57 C56 121.6(9)
C58 C57 H57 119.2
C56 C57 H57 119.2
C57 C58 C59 120.2(9)
C57 C58 H58 119.9
C59 C58 H58 119.9
C60 C59 C58 120.0(10)
C60 C59 H59 120.0
C58 C59 H59 120.0
C59 C60 C55 119.5(9)
C59 C60 C62 121.1(9)
C55 C60 C62 119.4(8)
C56 C61 H61A 109.5
C56 C61 H61B 109.5
H61A C61 H61B 109.5
C56 C61 H61C 109.5
H61A C61 H61C 109.5
H61B C61 H61C 109.5
C60 C62 H62A 109.5
C60 C62 H62B 109.5
H62A C62 H62B 109.5
C60 C62 H62C 109.5
H62A C62 H62C 109.5
H62B C62 H62C 109.5
N5 C63 C64 119.4(9)
N5 C63 C68 117.8(9)
C64 C63 C68 122.7(9)
C67 C64 C65 106.4(8)
C67 C64 C63 112.7(9)
C65 C64 C63 110.3(8)
C67 C64 C66 110.4(9)
C65 C64 C66 105.7(9)
C63 C64 C66 111.0(8)
C64 C65 H65A 109.5
C64 C65 H65B 109.5
H65A C65 H65B 109.5
C64 C65 H65C 109.5
H65A C65 H65C 109.5
H65B C65 H65C 109.5
C64 C66 H66A 109.5
C64 C66 H66B 109.5
H66A C66 H66B 109.5
C64 C66 H66C 109.5
H66A C66 H66C 109.5
H66B C66 H66C 109.5
C64 C67 H67A 109.5
C64 C67 H67B 109.5
H67A C67 H67B 109.5
C64 C67 H67C 109.5
H67A C67 H67C 109.5
H67B C67 H67C 109.5
C70 C68 C71 110.6(11)
C70 C68 C63 108.5(9)
C71 C68 C63 106.2(10)
C70 C68 C69 106.4(10)
C71 C68 C69 108.5(11)
C63 C68 C69 116.7(9)
C68 C69 H69A 109.5
C68 C69 H69B 109.5
H69A C69 H69B 109.5
C68 C69 H69C 109.5
H69A C69 H69C 109.5
H69B C69 H69C 109.5
C68 C70 H70A 109.5
C68 C70 H70B 109.5
H70A C70 H70B 109.5
C68 C70 H70C 109.5
H70A C70 H70C 109.5
H70B C70 H70C 109.5
C68 C71 H71A 109.5
C68 C71 H71B 109.5
H71A C71 H71B 109.5
C68 C71 H71C 109.5
H71A C71 H71C 109.5
H71B C71 H71C 109.5
N6 C72 C73 118.7(9)
N6 C72 C77 117.1(9)
C73 C72 C77 124.1(8)
C74 C73 C75 108.8(9)
C74 C73 C76 106.9(9)
C75 C73 C76 110.6(8)
C74 C73 C72 109.5(8)
C75 C73 C72 110.0(9)
C76 C73 C72 111.1(9)
C73 C74 H74A 109.5
C73 C74 H74B 109.5
H74A C74 H74B 109.5
C73 C74 H74C 109.5
H74A C74 H74C 109.5
H74B C74 H74C 109.5
C73 C75 H75A 109.5
C73 C75 H75B 109.5
H75A C75 H75B 109.5
C73 C75 H75C 109.5
H75A C75 H75C 109.5
H75B C75 H75C 109.5
C73 C76 H76A 109.5
C73 C76 H76B 109.5
H76A C76 H76B 109.5
C73 C76 H76C 109.5
H76A C76 H76C 109.5
H76B C76 H76C 109.5
C80 C77 C78 107.4(11)
C80 C77 C79 108.9(10)
C78 C77 C79 109.0(9)
C80 C77 C72 110.1(8)
C78 C77 C72 114.6(9)
C79 C77 C72 106.6(9)
C77 C78 H78A 109.5
C77 C78 H78B 109.5
H78A C78 H78B 109.5
C77 C78 H78C 109.5
H78A C78 H78C 109.5
H78B C78 H78C 109.5
C77 C79 H79A 109.5
C77 C79 H79B 109.5
H79A C79 H79B 109.5
C77 C79 H79C 109.5
H79A C79 H79C 109.5
H79B C79 H79C 109.5
C77 C80 H80A 109.5
C77 C80 H80B 109.5
H80A C80 H80B 109.5
C77 C80 H80C 109.5
H80A C80 H80C 109.5
H80B C80 H80C 109.5

loop_
_geom_bond_atom_site_label_1
_geom_bond_atom_site_label_2
_geom_bond_distance
Nb1 N1 1.789(8)
Nb1 N2 1.945(8)
Nb1 N3 1.949(9)
Nb1 O1 1.965(6)
Nb2 N4 1.791(8)
Nb2 N6 1.949(8)
Nb2 O2 1.957(6)
Nb2 N5 1.957(8)
O1 C1 1.358(11)
O2 C41 1.351(11)
N1 C15 1.380(12)
N2 C23 1.280(12)
N3 C32 1.298(12)
N4 C55 1.397(11)
N5 C63 1.260(12)
N6 C72 1.273(11)
C1 C6 1.415(14)
C1 C2 1.427(13)
C2 C3 1.403(13)
C2 C7 1.554(13)
C3 C4 1.375(15)
C3 H3 0.9500
C4 C5 1.401(15)
C4 H4 0.9500
C5 C6 1.394(14)
C5 H5 0.9500
C6 C11 1.538(13)
C7 C8 1.512(14)
C7 C10 1.515(14)
C7 C9 1.536(13)
C8 H8A 0.9800
C8 H8B 0.9800
C8 H8C 0.9800
C9 H9A 0.9800
C9 H9B 0.9800
C9 H9C 0.9800
C10 H10A 0.9800
C10 H10B 0.9800
C10 H10C 0.9800
C11 C12 1.508(13)
C11 C13 1.559(13)
C11 C14 1.560(14)
C12 H12A 0.9800
C12 H12B 0.9800
C12 H12C 0.9800
C13 H13A 0.9800
C13 H13B 0.9800
C13 H13C 0.9800
C14 H14A 0.9800
C14 H14B 0.9800
C14 H14C 0.9800
C15 C20 1.385(14)
C15 C16 1.411(13)
C16 C17 1.397(14)
C16 C21 1.484(14)
C17 C18 1.372(15)
C17 H17 0.9500
C18 C19 1.387(15)
C18 H18 0.9500
C19 C20 1.410(14)
C19 H19 0.9500
C20 C22 1.512(13)
C21 H21A 0.9800
C21 H21B 0.9800
C21 H21C 0.9800
C22 H22A 0.9800
C22 H22B 0.9800
C22 H22C 0.9800
C23 C28 1.531(14)
C23 C24 1.575(16)
C24 C26 1.507(18)
C24 C25 1.519(19)
C24 C27 1.54(2)
C25 H25A 0.9800
C25 H25B 0.9800
C25 H25C 0.9800
C26 H26A 0.9800
C26 H26B 0.9800
C26 H26C 0.9800
C27 H27A 0.9800
C27 H27B 0.9800
C27 H27C 0.9800
C28 C30 1.528(14)
C28 C31 1.546(16)
C28 C29 1.563(15)
C29 H29A 0.9800
C29 H29B 0.9800
C29 H29C 0.9800
C30 H30A 0.9800
C30 H30B 0.9800
C30 H30C 0.9800
C31 H31A 0.9800
C31 H31B 0.9800
C31 H31C 0.9800
C32 C37 1.532(14)
C32 C33 1.547(14)
C33 C34 1.497(19)
C33 C35 1.520(16)
C33 C36 1.546(18)
C34 H34A 0.9800
C34 H34B 0.9800
C34 H34C 0.9800
C35 H35A 0.9800
C35 H35B 0.9800
C35 H35C 0.9800
C36 H36A 0.9800
C36 H36B 0.9800
C36 H36C 0.9800
C37 C40 1.506(15)
C37 C38 1.555(15)
C37 C39 1.560(13)
C38 H38A 0.9800
C38 H38B 0.9800
C38 H38C 0.9800
C39 H39A 0.9800
C39 H39B 0.9800
C39 H39C 0.9800
C40 H40A 0.9800
C40 H40B 0.9800
C40 H40C 0.9800
C41 C42 1.427(13)
C41 C46 1.443(12)
C42 C43 1.379(15)
C42 C47 1.530(13)
C43 C44 1.392(14)
C43 H43 0.9500
C44 C45 1.384(14)
C44 H44 0.9500
C45 C46 1.372(14)
C45 H45 0.9500
C46 C51 1.554(13)
C47 C48 1.502(13)
C47 C50 1.550(13)
C47 C49 1.554(13)
C48 H48A 0.9800
C48 H48B 0.9800
C48 H48C 0.9800
C49 H49A 0.9800
C49 H49B 0.9800
C49 H49C 0.9800
C50 H50A 0.9800
C50 H50B 0.9800
C50 H50C 0.9800
C51 C52 1.521(13)
C51 C53 1.525(14)
C51 C54 1.533(14)
C52 H52A 0.9800
C52 H52B 0.9800
C52 H52C 0.9800
C53 H53A 0.9800
C53 H53B 0.9800
C53 H53C 0.9800
C54 H54A 0.9800
C54 H54B 0.9800
C54 H54C 0.9800
C55 C60 1.413(13)
C55 C56 1.418(13)
C56 C57 1.408(12)
C56 C61 1.485(14)
C57 C58 1.388(14)
C57 H57 0.9500
C58 C59 1.407(15)
C58 H58 0.9500
C59 C60 1.389(14)
C59 H59 0.9500
C60 C62 1.516(14)
C61 H61A 0.9800
C61 H61B 0.9800
C61 H61C 0.9800
C62 H62A 0.9800
C62 H62B 0.9800
C62 H62C 0.9800
C63 C64 1.554(14)
C63 C68 1.556(14)
C64 C67 1.516(14)
C64 C65 1.538(15)
C64 C66 1.558(14)
C65 H65A 0.9800
C65 H65B 0.9800
C65 H65C 0.9800
C66 H66A 0.9800
C66 H66B 0.9800
C66 H66C 0.9800
C67 H67A 0.9800
C67 H67B 0.9800
C67 H67C 0.9800
C68 C70 1.506(14)
C68 C71 1.52(2)
C68 C69 1.557(17)
C69 H69A 0.9800
C69 H69B 0.9800
C69 H69C 0.9800
C70 H70A 0.9800
C70 H70B 0.9800
C70 H70C 0.9800
C71 H71A 0.9800
C71 H71B 0.9800
C71 H71C 0.9800
C72 C73 1.562(14)
C72 C77 1.577(14)
C73 C74 1.505(15)
C73 C75 1.511(14)
C73 C76 1.555(13)
C74 H74A 0.9800
C74 H74B 0.9800
C74 H74C 0.9800
C75 H75A 0.9800
C75 H75B 0.9800
C75 H75C 0.9800
C76 H76A 0.9800
C76 H76B 0.9800
C76 H76C 0.9800
C77 C80 1.528(17)
C77 C78 1.536(14)
C77 C79 1.551(16)
C78 H78A 0.9800
C78 H78B 0.9800
C78 H78C 0.9800
C79 H79A 0.9800
C79 H79B 0.9800
C79 H79C 0.9800
C80 H80A 0.9800
C80 H80B 0.9800
C80 H80C 0.9800

loop_
_geom_torsion_atom_site_label_1
_geom_torsion_atom_site_label_2
_geom_torsion_atom_site_label_3
_geom_torsion_atom_site_label_4
_geom_torsion
N6 Nb2 N4 C55 101(3)
O2 Nb2 N4 C55 -15(3)
N5 Nb2 N4 C55 -133(3)
Nb1 O1 C1 C6 98.9(12)
Nb1 O1 C1 C2 -80.4(13)
O1 C1 C2 C3 172.6(8)
C6 C1 C2 C3 -6.7(13)
O1 C1 C2 C7 -11.8(13)
C6 C1 C2 C7 168.9(8)
C1 C2 C3 C4 2.6(15)
C7 C2 C3 C4 -173.0(9)
C2 C3 C4 C5 1.5(16)
C3 C4 C5 C6 -1.8(16)
C4 C5 C6 C1 -2.1(14)
C4 C5 C6 C11 176.6(9)
O1 C1 C6 C5 -173.0(8)
C2 C1 C6 C5 6.4(13)
O1 C1 C6 C11 8.3(13)
C2 C1 C6 C11 -172.3(8)
C3 C2 C7 C8 115.9(10)
C1 C2 C7 C8 -59.6(12)
C3 C2 C7 C10 -121.8(11)
C1 C2 C7 C10 62.7(13)
C3 C2 C7 C9 -1.4(13)
C1 C2 C7 C9 -176.9(9)
C5 C6 C11 C12 -127.8(10)
C1 C6 C11 C12 50.9(12)
C5 C6 C11 C13 109.4(10)
C1 C6 C11 C13 -72.0(11)
C5 C6 C11 C14 -7.7(12)
C1 C6 C11 C14 171.0(8)
N1 C15 C16 C17 -178.4(9)
C20 C15 C16 C17 3.8(14)
N1 C15 C16 C21 -0.6(14)
C20 C15 C16 C21 -178.4(9)
C15 C16 C17 C18 -2.4(15)
C21 C16 C17 C18 179.9(10)
C16 C17 C18 C19 1.6(16)
C17 C18 C19 C20 -2.2(15)
N1 C15 C20 C19 177.7(9)
C16 C15 C20 C19 -4.5(14)
N1 C15 C20 C22 0.7(14)
C16 C15 C20 C22 178.5(9)
C18 C19 C20 C15 3.6(15)
C18 C19 C20 C22 -179.4(9)
N2 C23 C24 C26 -171.7(14)
C28 C23 C24 C26 8(2)
N2 C23 C24 C25 66.4(14)
C28 C23 C24 C25 -114.3(12)
N2 C23 C24 C27 -51.7(13)
C28 C23 C24 C27 127.6(12)
N2 C23 C28 C30 129.1(10)
C24 C23 C28 C30 -50.2(14)
N2 C23 C28 C31 9.1(13)
C24 C23 C28 C31 -170.2(11)
N2 C23 C28 C29 -107.7(11)
C24 C23 C28 C29 73.0(14)
N3 C32 C33 C34 30.4(13)
C37 C32 C33 C34 -150.3(10)
N3 C32 C33 C35 152.6(12)
C37 C32 C33 C35 -28.0(17)
N3 C32 C33 C36 -85.0(12)
C37 C32 C33 C36 94.4(12)
N3 C32 C37 C40 5.5(13)
C33 C32 C37 C40 -173.8(10)
N3 C32 C37 C38 125.6(10)
C33 C32 C37 C38 -53.7(13)
N3 C32 C37 C39 -114.7(10)
C33 C32 C37 C39 65.9(13)
Nb2 O2 C41 C42 -93.4(13)
Nb2 O2 C41 C46 87.8(13)
O2 C41 C42 C43 172.5(8)
C46 C41 C42 C43 -8.8(13)
O2 C41 C42 C47 -6.9(13)
C46 C41 C42 C47 171.8(8)
C41 C42 C43 C44 4.4(14)
C47 C42 C43 C44 -176.2(9)
C42 C43 C44 C45 1.1(15)
C43 C44 C45 C46 -2.4(15)
C44 C45 C46 C41 -1.8(14)
C44 C45 C46 C51 175.4(8)
O2 C41 C46 C45 -173.7(8)
C42 C41 C46 C45 7.6(13)
O2 C41 C46 C51 9.2(12)
C42 C41 C46 C51 -169.6(8)
C43 C42 C47 C48 129.3(10)
C41 C42 C47 C48 -51.3(12)
C43 C42 C47 C50 -106.7(10)
C41 C42 C47 C50 72.7(11)
C43 C42 C47 C49 10.3(12)
C41 C42 C47 C49 -170.3(8)
C45 C46 C51 C52 -3.5(12)
C41 C46 C51 C52 173.6(8)
C45 C46 C51 C53 115.3(10)
C41 C46 C51 C53 -67.6(11)
C45 C46 C51 C54 -122.1(10)
C41 C46 C51 C54 55.0(11)
Nb2 N4 C55 C60 94(3)
Nb2 N4 C55 C56 -87(3)
N4 C55 C56 C57 176.4(9)
C60 C55 C56 C57 -4.7(15)
N4 C55 C56 C61 -2.0(15)
C60 C55 C56 C61 176.8(10)
C55 C56 C57 C58 4.1(15)
C61 C56 C57 C58 -177.4(10)
C56 C57 C58 C59 -2.3(17)
C57 C58 C59 C60 1.0(17)
C58 C59 C60 C55 -1.6(17)
C58 C59 C60 C62 179.4(11)
N4 C55 C60 C59 -177.6(10)
C56 C55 C60 C59 3.6(16)
N4 C55 C60 C62 1.4(15)
C56 C55 C60 C62 -177.4(10)
N5 C63 C64 C67 -118.6(11)
C68 C63 C64 C67 57.8(12)
N5 C63 C64 C65 0.2(13)
C68 C63 C64 C65 176.6(9)
N5 C63 C64 C66 116.9(11)
C68 C63 C64 C66 -66.6(13)
N5 C63 C68 C70 -45.4(14)
C64 C63 C68 C70 138.2(10)
N5 C63 C68 C71 73.6(13)
C64 C63 C68 C71 -102.9(12)
N5 C63 C68 C69 -165.4(11)
C64 C63 C68 C69 18.1(16)
N6 C72 C73 C74 -6.2(12)
C77 C72 C73 C74 175.0(9)
N6 C72 C73 C75 -125.7(10)
C77 C72 C73 C75 55.5(12)
N6 C72 C73 C76 111.6(10)
C77 C72 C73 C76 -67.2(12)
N6 C72 C77 C80 -27.9(13)
C73 C72 C77 C80 150.9(9)
N6 C72 C77 C78 -149.1(10)
C73 C72 C77 C78 29.7(14)
N6 C72 C77 C79 90.1(11)
C73 C72 C77 C79 -91.0(10)
